data_1547540
loop_
_publ_author_name
'D'Auria, Ilaria'
'Milione, Stefano'
'Caruso, Tonino'
'Balducci, Gabriele'
'Pellecchia, Claudio'

_publ_section_title
;
 Synthesis of hyperbranched low molecular weight polyethylene oils by an
 iminopyridine nickel(II) catalyst
;
_journal_name_full 'Polym. Chem.'
_journal_paper_doi 10.1039/C7PY01215B
_journal_year 2017
_chemical_formula_moiety 'C26 H30 Br2 N2 Ni, 0.5(C H2 Cl2)'
_chemical_formula_sum 'C26.5 H31 Br2 Cl N2 Ni'
_chemical_formula_weight 631.51
_space_group_crystal_system monoclinic
_space_group_IT_number 14
_space_group_name_Hall '-P 2ybc'
_space_group_name_H-M_alt 'P 1 21/c 1'
_symmetry_space_group_name_Hall '-P 2ybc'
_symmetry_space_group_name_H-M 'P 1 21/c 1'
_atom_sites_solution_hydrogens mixed
_audit_creation_method SHELXL-2014/7
_audit_update_record
;
2017-07-10 deposited with the CCDC.
2017-10-03 downloaded from the CCDC.
;
_cell_angle_alpha 90
_cell_angle_beta 110.079(6)
_cell_angle_gamma 90
_cell_formula_units_Z 4
_cell_length_a 14.210(6)
_cell_length_b 14.5610(10)
_cell_length_c 14.9960(17)
_cell_measurement_reflns_used 14914
_cell_measurement_temperature 100(2)
_cell_measurement_theta_max 24.941
_cell_measurement_theta_min 1.503
_cell_volume 2914.3(13)
_computing_cell_refinement 'XDS (Kabsch, 2010)'
_computing_data_collection 'Elettra XRD1 Data Collection SW'
_computing_data_reduction 'XDS - CCP4'
_computing_molecular_graphics 'Ortep3 for Windows'
_computing_publication_material 'private software'
_computing_structure_refinement 'SHELXL-2014/7 (Sheldrick, 2014)'
_computing_structure_solution 'SHELXT (Sheldrick, 2015)'
_diffrn_ambient_temperature 100(2)
_diffrn_measured_fraction_theta_full 0.965
_diffrn_measured_fraction_theta_max 0.964
_diffrn_measurement_device_type
;
Huber 4-circles Kappa Goniometer, Pilatus 2M detector
;
_diffrn_measurement_method 'Rotating crystal'
_diffrn_radiation_monochromator graphite
_diffrn_radiation_type synchrotron
_diffrn_radiation_wavelength 0.700
_diffrn_reflns_av_R_equivalents 0.0226
_diffrn_reflns_av_unetI/netI 0.0091
_diffrn_reflns_Laue_measured_fraction_full 0.965
_diffrn_reflns_Laue_measured_fraction_max 0.964
_diffrn_reflns_limit_h_max 17
_diffrn_reflns_limit_h_min -17
_diffrn_reflns_limit_k_max 17
_diffrn_reflns_limit_k_min -17
_diffrn_reflns_limit_l_max 18
_diffrn_reflns_limit_l_min -18
_diffrn_reflns_number 65998
_diffrn_reflns_point_group_measured_fraction_full 0.965
_diffrn_reflns_point_group_measured_fraction_max 0.964
_diffrn_reflns_theta_full 24.835
_diffrn_reflns_theta_max 24.941
_diffrn_reflns_theta_min 1.503
_diffrn_source 'Elettra Synchrotron - XRD1 BL'
_exptl_absorpt_coefficient_mu 3.382
_exptl_absorpt_correction_T_max 1.449
_exptl_absorpt_correction_T_min 0.742
_exptl_absorpt_correction_type refdelf
_exptl_absorpt_process_details
;
        Parkin S,Moezzi B & Hope H, (1995) J. Appl. Cryst. 28, 53-56
        Cubic fit to sin(theta)/lambda - 24 parameters
;
_exptl_crystal_colour yellow
_exptl_crystal_density_diffrn 1.439
_exptl_crystal_description prism
_exptl_crystal_F_000 1276
_exptl_crystal_recrystallization_method 'Re-crystallisation from solvent: CH2Cl2, n-hexane'
_exptl_crystal_size_max 0.200
_exptl_crystal_size_mid 0.150
_exptl_crystal_size_min 0.100
_refine_diff_density_max 0.901
_refine_diff_density_min -0.778
_refine_diff_density_rms 0.097
_refine_ls_extinction_coef 0.0069(6)
_refine_ls_extinction_expression Fc^*^=kFc[1+0.001xFc^2^\l^3^/sin(2\q)]^-1/4^
_refine_ls_extinction_method 'SHELXL-2014/7 (Sheldrick 2014'
_refine_ls_goodness_of_fit_ref 1.036
_refine_ls_hydrogen_treatment constr
_refine_ls_matrix_type full
_refine_ls_number_parameters 284
_refine_ls_number_reflns 5145
_refine_ls_number_restraints 12
_refine_ls_restrained_S_all 1.103
_refine_ls_R_factor_all 0.0442
_refine_ls_R_factor_gt 0.0399
_refine_ls_shift/su_max 0.001
_refine_ls_shift/su_mean 0.000
_refine_ls_structure_factor_coef Fsqd
_refine_ls_weighting_details 'w=1/[\s^2^(Fo^2^)+(0.0721P)^2^+5.2465P] where P=(Fo^2^+2Fc^2^)/3'
_refine_ls_weighting_scheme calc
_refine_ls_wR_factor_gt 0.1078
_refine_ls_wR_factor_ref 0.1127
_reflns_Friedel_coverage 0.000
_reflns_number_gt 4696
_reflns_number_total 5145
_reflns_threshold_expression 'I > 2\s(I)'
_cod_data_source_file c7py01215b2.cif
_cod_data_source_block lunn1-nibr2-06
_cod_original_cell_volume 2914.3(12)
_cod_original_formula_sum 'C26.50 H31 Br2 Cl N2 Ni'
_cod_database_code 1547540
_shelx_shelxl_version_number 2014/7
_shelx_space_group_comment
;
The symmetry employed for this shelxl refinement is uniquely defined
by the following loop, which should always be used as a source of
symmetry information in preference to the above space-group names.
They are only intended as comments.
;
_shelx_estimated_absorpt_t_min 0.551
_shelx_estimated_absorpt_t_max 0.728

loop_
_space_group_symop_operation_xyz
'x, y, z'
'-x, y+1/2, -z+1/2'
'-x, -y, -z'
'x, -y-1/2, z-1/2'

loop_
_atom_site_label
_atom_site_type_symbol
_atom_site_fract_x
_atom_site_fract_y
_atom_site_fract_z
_atom_site_U_iso_or_equiv
_atom_site_adp_type
_atom_site_occupancy
_atom_site_site_symmetry_order
_atom_site_calc_flag
_atom_site_refinement_flags_posn
_atom_site_refinement_flags_adp
_atom_site_refinement_flags_occupancy
_atom_site_disorder_assembly
_atom_site_disorder_group
Ni1 Ni 0.28202(3) 0.33506(3) 0.59789(3) 0.02646(14) Uani 1 1 d . . . . .
Br1 Br 0.34680(3) 0.46766(2) 0.55291(2) 0.03046(13) Uani 1 1 d . . . . .
Br2 Br 0.18704(3) 0.22924(3) 0.48183(3) 0.03710(14) Uani 1 1 d . . . . .
N1 N 0.3593(2) 0.2509(2) 0.7042(2) 0.0270(6) Uani 1 1 d . . . . .
N2 N 0.1952(2) 0.34693(19) 0.6788(2) 0.0264(6) Uani 1 1 d . . . . .
C1 C 0.4980(3) 0.2267(2) 0.6490(3) 0.0303(7) Uani 1 1 d . . . . .
C2 C 0.5585(3) 0.3052(3) 0.6657(3) 0.0352(8) Uani 1 1 d . . . . .
C3 C 0.6108(3) 0.3242(3) 0.6042(3) 0.0417(9) Uani 1 1 d . . . . .
H3 H 0.6524 0.3770 0.6146 0.050 Uiso 1 1 calc R U . . .
C4 C 0.6027(3) 0.2668(3) 0.5281(3) 0.0476(11) Uani 1 1 d . . . . .
H4 H 0.6381 0.2810 0.4864 0.057 Uiso 1 1 calc R U . . .
C5 C 0.5433(3) 0.1891(3) 0.5127(3) 0.0428(10) Uani 1 1 d . . . . .
H5 H 0.5387 0.1500 0.4606 0.051 Uiso 1 1 calc R U . . .
C6 C 0.4902(3) 0.1672(3) 0.5721(3) 0.0357(8) Uani 1 1 d . . . . .
C7 C 0.5711(3) 0.3662(3) 0.7501(3) 0.0407(9) Uani 1 1 d . . . . .
H7A H 0.5293 0.3432 0.7854 0.061 Uiso 1 1 calc R U . . .
H7B H 0.6415 0.3662 0.7915 0.061 Uiso 1 1 calc R U . . .
H7C H 0.5505 0.4289 0.7282 0.061 Uiso 1 1 calc R U . . .
C8 C 0.4268(3) 0.0820(3) 0.5556(3) 0.0452(10) Uani 1 1 d . . . . .
H8A H 0.3951 0.0776 0.6041 0.068 Uiso 1 1 calc R U . . .
H8B H 0.3749 0.0849 0.4925 0.068 Uiso 1 1 calc R U . . .
H8C H 0.4690 0.0279 0.5594 0.068 Uiso 1 1 calc R U . . .
C9 C 0.4428(3) 0.2044(2) 0.7140(2) 0.0285(7) Uani 1 1 d . . . . .
C10 C 0.4786(3) 0.1374(2) 0.7860(3) 0.0305(7) Uani 1 1 d . . . . .
H10 H 0.5377 0.1038 0.7920 0.037 Uiso 1 1 calc R U . . .
C11 C 0.4271(3) 0.1210(2) 0.8477(3) 0.0327(8) Uani 1 1 d . . . . .
H11 H 0.4501 0.0757 0.8958 0.039 Uiso 1 1 calc R U . . .
C12 C 0.3409(3) 0.1718(2) 0.8385(3) 0.0330(8) Uani 1 1 d . . . . .
H12 H 0.3048 0.1628 0.8806 0.040 Uiso 1 1 calc R U . . .
C13 C 0.3101(3) 0.2357(2) 0.7661(3) 0.0286(7) Uani 1 1 d . . . . .
C14 C 0.2207(3) 0.2929(2) 0.7495(3) 0.0300(7) Uani 1 1 d . . . . .
H14 H 0.1828 0.2897 0.7907 0.036 Uiso 1 1 calc R U . . .
C15 C 0.1068(2) 0.4035(2) 0.6561(2) 0.0281(7) Uani 1 1 d . . . . .
C16 C 0.1209(3) 0.4981(3) 0.6727(2) 0.0298(7) Uani 1 1 d . . . . .
C17 C 0.0365(3) 0.5534(3) 0.6423(3) 0.0337(8) Uani 1 1 d . . . . .
H17 H 0.0435 0.6180 0.6516 0.040 Uiso 1 1 calc R U . . .
C18 C -0.0584(3) 0.5162(3) 0.5985(3) 0.0391(9) Uani 1 1 d . . . . .
H18 H -0.1153 0.5553 0.5773 0.047 Uiso 1 1 calc R U . . .
C19 C -0.0697(3) 0.4235(3) 0.5858(3) 0.0377(9) Uani 1 1 d . . . . .
H19 H -0.1351 0.3988 0.5570 0.045 Uiso 1 1 calc R U . . .
C20 C 0.0123(3) 0.3640(3) 0.6139(3) 0.0332(8) Uani 1 1 d . . . . .
C21 C 0.2236(3) 0.5357(3) 0.7301(3) 0.0348(8) Uani 1 1 d . . . . .
H21 H 0.2746 0.4955 0.7174 0.042 Uiso 1 1 calc R U . . .
C22 C 0.2395(3) 0.5282(3) 0.8366(3) 0.0442(10) Uani 1 1 d . . . . .
H22A H 0.3058 0.5525 0.8736 0.066 Uiso 1 1 calc R U . . .
H22B H 0.1878 0.5638 0.8507 0.066 Uiso 1 1 calc R U . . .
H22C H 0.2351 0.4637 0.8533 0.066 Uiso 1 1 calc R U . . .
C23 C 0.2418(3) 0.6336(3) 0.7039(3) 0.0421(9) Uani 1 1 d . . . . .
H23A H 0.3091 0.6533 0.7435 0.063 Uiso 1 1 calc R U . . .
H23B H 0.2360 0.6358 0.6369 0.063 Uiso 1 1 calc R U . . .
H23C H 0.1919 0.6747 0.7144 0.063 Uiso 1 1 calc R U . . .
C24 C -0.0033(3) 0.2607(3) 0.6034(3) 0.0412(9) Uani 1 1 d . . . . .
H24 H 0.0621 0.2322 0.6078 0.049 Uiso 1 1 calc R U . . .
C25 C -0.0330(4) 0.2230(4) 0.6857(4) 0.0604(14) Uani 1 1 d . . . . .
H25A H 0.0170 0.2417 0.7463 0.091 Uiso 1 1 calc R U . . .
H25B H -0.0988 0.2475 0.6813 0.091 Uiso 1 1 calc R U . . .
H25C H -0.0363 0.1558 0.6821 0.091 Uiso 1 1 calc R U . . .
C26 C -0.0802(4) 0.2323(3) 0.5092(4) 0.0532(12) Uani 1 1 d . . . . .
H26A H -0.0867 0.1653 0.5069 0.080 Uiso 1 1 calc R U . . .
H26B H -0.1450 0.2601 0.5025 0.080 Uiso 1 1 calc R U . . .
H26C H -0.0584 0.2532 0.4572 0.080 Uiso 1 1 calc R U . . .
C27_1 C 0.9333 0.4522 0.8412 0.050 Uani 0.3196 1 d D . P A 1
H27A_1 H 0.9846 0.4156 0.8897 0.060 Uiso 0.3196 1 d . U P A 1
H27B_1 H 0.9646 0.4777 0.7970 0.060 Uiso 0.3196 1 d . U P A 1
Cl1_1 Cl 0.8335 0.3798 0.7779 0.069 Uani 0.3196 1 d D . P A 1
Cl2_1 Cl 0.8938 0.5431 0.8973 0.069 Uani 0.3196 1 d D . P A 1
C27A_1 C 0.8285 0.5046 0.7872 0.050 Uani 0.042 1 d D . P B 2
H27C_1 H 0.8823 0.5272 0.8444 0.060 Uiso 0.042 1 d . U P B 2
H27D_1 H 0.8399 0.5309 0.7309 0.060 Uiso 0.042 1 d . U P B 2
Cl1A_1 Cl 0.8355 0.3808 0.7828 0.069 Uani 0.042 1 d D . P B 2
Cl2A_1 Cl 0.7116 0.5432 0.7899 0.069 Uani 0.042 1 d D . P B 2
C27B_1 C 0.9471 0.5077 0.9256 0.050 Uani 0.1383 1 d D . P C 3
H27E_1 H 0.9862 0.5654 0.9415 0.060 Uiso 0.1383 1 d . U P C 3
H27F_1 H 0.9540 0.4757 0.9858 0.060 Uiso 0.1383 1 d . U P C 3
Cl1B_1 Cl 0.8200 0.5346 0.8665 0.069 Uani 0.1383 1 d D . P C 3
Cl2B_1 Cl 0.9968 0.4377 0.8569 0.069 Uani 0.1383 1 d D . P C 3

loop_
_atom_site_aniso_label
_atom_site_aniso_U_11
_atom_site_aniso_U_22
_atom_site_aniso_U_33
_atom_site_aniso_U_23
_atom_site_aniso_U_13
_atom_site_aniso_U_12
Ni1 0.0249(2) 0.0276(2) 0.0272(3) 0.00287(16) 0.00940(18) 0.00192(16)
Br1 0.0298(2) 0.0275(2) 0.0338(2) -0.00120(13) 0.01056(15) -0.00430(13)
Br2 0.0412(2) 0.0393(2) 0.0317(2) -0.00400(14) 0.01368(17) -0.01019(15)
N1 0.0269(14) 0.0261(14) 0.0280(15) 0.0002(11) 0.0092(12) -0.0006(11)
N2 0.0228(14) 0.0281(14) 0.0257(15) -0.0001(11) 0.0051(11) -0.0008(11)
C1 0.0253(17) 0.0330(18) 0.0314(19) 0.0062(14) 0.0083(14) 0.0097(14)
C2 0.0275(18) 0.0332(19) 0.043(2) 0.0103(16) 0.0093(15) 0.0079(15)
C3 0.033(2) 0.047(2) 0.047(2) 0.0148(18) 0.0166(17) 0.0037(17)
C4 0.043(2) 0.066(3) 0.040(2) 0.019(2) 0.0220(19) 0.016(2)
C5 0.042(2) 0.055(3) 0.034(2) 0.0082(18) 0.0158(17) 0.0192(19)
C6 0.0325(19) 0.039(2) 0.035(2) 0.0032(15) 0.0099(15) 0.0131(15)
C7 0.036(2) 0.038(2) 0.047(2) 0.0026(17) 0.0125(17) -0.0044(16)
C8 0.051(2) 0.041(2) 0.044(2) -0.0090(18) 0.0163(19) 0.0052(19)
C9 0.0288(17) 0.0267(17) 0.0273(18) -0.0024(13) 0.0063(14) -0.0001(14)
C10 0.0296(17) 0.0291(17) 0.0326(19) 0.0024(14) 0.0102(14) 0.0063(14)
C11 0.0327(18) 0.0307(18) 0.0332(19) 0.0058(14) 0.0092(15) 0.0033(15)
C12 0.0375(19) 0.0330(18) 0.0311(19) 0.0041(14) 0.0153(15) 0.0009(15)
C13 0.0262(17) 0.0281(17) 0.0304(18) -0.0002(13) 0.0081(14) -0.0002(13)
C14 0.0285(17) 0.0326(18) 0.0312(19) -0.0002(14) 0.0133(14) -0.0005(14)
C15 0.0235(16) 0.0354(18) 0.0257(17) 0.0042(13) 0.0086(13) 0.0036(14)
C16 0.0262(17) 0.0355(18) 0.0279(18) 0.0008(14) 0.0095(14) 0.0036(14)
C17 0.0288(18) 0.042(2) 0.0307(19) 0.0030(15) 0.0107(15) 0.0098(15)
C18 0.0273(18) 0.055(2) 0.033(2) 0.0038(17) 0.0072(15) 0.0095(17)
C19 0.0241(17) 0.056(2) 0.033(2) 0.0050(17) 0.0086(14) 0.0006(16)
C20 0.0273(18) 0.043(2) 0.0287(18) 0.0037(15) 0.0087(14) -0.0030(15)
C21 0.0256(17) 0.0350(19) 0.040(2) -0.0064(15) 0.0068(15) 0.0049(14)
C22 0.038(2) 0.047(2) 0.038(2) -0.0053(17) 0.0017(17) 0.0051(18)
C23 0.033(2) 0.034(2) 0.058(3) -0.0043(18) 0.0144(18) 0.0024(16)
C24 0.034(2) 0.041(2) 0.045(2) 0.0083(17) 0.0078(17) -0.0097(17)
C25 0.051(3) 0.071(3) 0.058(3) 0.014(2) 0.018(2) -0.026(2)
C26 0.045(2) 0.051(3) 0.053(3) 0.000(2) 0.004(2) -0.019(2)
C27_1 0.012 0.048 0.077 0.023 -0.001 -0.010
Cl1_1 0.068 0.058 0.074 -0.012 0.017 -0.011
Cl2_1 0.068 0.058 0.074 -0.012 0.017 -0.011
C27A_1 0.012 0.048 0.077 0.023 -0.001 -0.010
Cl1A_1 0.068 0.058 0.074 -0.012 0.017 -0.011
Cl2A_1 0.068 0.058 0.074 -0.012 0.017 -0.011
C27B_1 0.012 0.048 0.077 0.023 -0.001 -0.010
Cl1B_1 0.068 0.058 0.074 -0.012 0.017 -0.011
Cl2B_1 0.068 0.058 0.074 -0.012 0.017 -0.011

loop_
_atom_type_symbol
_atom_type_description
_atom_type_scat_dispersion_real
_atom_type_scat_dispersion_imag
_atom_type_scat_source
Ni Ni 0.3420 1.0875 'International Tables Vol C Tables 4.2.6.8 and 6.1.1.4'
Br Br -0.2364 2.4089 'International Tables Vol C Tables 4.2.6.8 and 6.1.1.4'
C C 0.0030 0.0016 'International Tables Vol C Tables 4.2.6.8 and 6.1.1.4'
N N 0.0059 0.0032 'International Tables Vol C Tables 4.2.6.8 and 6.1.1.4'
H H 0.0000 0.0000 'International Tables Vol C Tables 4.2.6.8 and 6.1.1.4'
Cl Cl 0.1456 0.1550 'International Tables Vol C Tables 4.2.6.8 and 6.1.1.4'

loop_
_geom_angle_atom_site_label_1
_geom_angle_atom_site_label_2
_geom_angle_atom_site_label_3
_geom_angle
N1 Ni1 N2 81.70(12)
N1 Ni1 Br1 124.77(9)
N2 Ni1 Br1 119.14(8)
N1 Ni1 Br2 101.79(9)
N2 Ni1 Br2 100.72(8)
Br1 Ni1 Br2 120.47(2)
C9 N1 C13 119.3(3)
C9 N1 Ni1 128.5(2)
C13 N1 Ni1 111.8(2)
C14 N2 C15 121.8(3)
C14 N2 Ni1 113.1(2)
C15 N2 Ni1 124.9(2)
C2 C1 C6 121.2(4)
C2 C1 C9 119.5(3)
C6 C1 C9 119.3(3)
C3 C2 C1 118.4(4)
C3 C2 C7 120.1(4)
C1 C2 C7 121.4(3)
C4 C3 C2 120.8(4)
C4 C3 H3 119.6
C2 C3 H3 119.6
C5 C4 C3 120.3(4)
C5 C4 H4 119.9
C3 C4 H4 119.9
C4 C5 C6 121.1(4)
C4 C5 H5 119.5
C6 C5 H5 119.5
C5 C6 C1 118.3(4)
C5 C6 C8 120.7(4)
C1 C6 C8 121.0(4)
C2 C7 H7A 109.5
C2 C7 H7B 109.5
H7A C7 H7B 109.5
C2 C7 H7C 109.5
H7A C7 H7C 109.5
H7B C7 H7C 109.5
C6 C8 H8A 109.5
C6 C8 H8B 109.5
H8A C8 H8B 109.5
C6 C8 H8C 109.5
H8A C8 H8C 109.5
H8B C8 H8C 109.5
N1 C9 C10 120.6(3)
N1 C9 C1 117.9(3)
C10 C9 C1 121.4(3)
C11 C10 C9 119.7(3)
C11 C10 H10 120.1
C9 C10 H10 120.1
C10 C11 C12 119.4(3)
C10 C11 H11 120.3
C12 C11 H11 120.3
C13 C12 C11 117.7(3)
C13 C12 H12 121.1
C11 C12 H12 121.1
N1 C13 C12 123.2(3)
N1 C13 C14 114.2(3)
C12 C13 C14 122.6(3)
N2 C14 C13 118.4(3)
N2 C14 H14 120.8
C13 C14 H14 120.8
C20 C15 C16 122.8(3)
C20 C15 N2 119.7(3)
C16 C15 N2 117.4(3)
C17 C16 C15 117.2(3)
C17 C16 C21 122.1(3)
C15 C16 C21 120.4(3)
C16 C17 C18 121.2(4)
C16 C17 H17 119.4
C18 C17 H17 119.4
C19 C18 C17 120.0(4)
C19 C18 H18 120.0
C17 C18 H18 120.0
C18 C19 C20 121.7(4)
C18 C19 H19 119.1
C20 C19 H19 119.1
C15 C20 C19 117.0(4)
C15 C20 C24 122.6(3)
C19 C20 C24 120.4(3)
C16 C21 C23 113.9(3)
C16 C21 C22 109.5(3)
C23 C21 C22 110.9(3)
C16 C21 H21 107.4
C23 C21 H21 107.4
C22 C21 H21 107.4
C21 C22 H22A 109.5
C21 C22 H22B 109.5
H22A C22 H22B 109.5
C21 C22 H22C 109.5
H22A C22 H22C 109.5
H22B C22 H22C 109.5
C21 C23 H23A 109.5
C21 C23 H23B 109.5
H23A C23 H23B 109.5
C21 C23 H23C 109.5
H23A C23 H23C 109.5
H23B C23 H23C 109.5
C26 C24 C20 113.5(3)
C26 C24 C25 110.1(4)
C20 C24 C25 109.9(4)
C26 C24 H24 107.7
C20 C24 H24 107.7
C25 C24 H24 107.7
C24 C25 H25A 109.5
C24 C25 H25B 109.5
H25A C25 H25B 109.5
C24 C25 H25C 109.5
H25A C25 H25C 109.5
H25B C25 H25C 109.5
C24 C26 H26A 109.5
C24 C26 H26B 109.5
H26A C26 H26B 109.5
C24 C26 H26C 109.5
H26A C26 H26C 109.5
H26B C26 H26C 109.5
Cl2_1 C27_1 Cl1_1 112.2
Cl2_1 C27_1 H27A_1 109.2
Cl1_1 C27_1 H27A_1 109.2
Cl2_1 C27_1 H27B_1 109.2
Cl1_1 C27_1 H27B_1 109.2
H27A_1 C27_1 H27B_1 107.9
Cl2A_1 C27A_1 Cl1A_1 112.4
Cl2A_1 C27A_1 H27C_1 109.1
Cl1A_1 C27A_1 H27C_1 109.1
Cl2A_1 C27A_1 H27D_1 109.1
Cl1A_1 C27A_1 H27D_1 109.1
H27C_1 C27A_1 H27D_1 107.8
Cl2B_1 C27B_1 Cl1B_1 112.5
Cl2B_1 C27B_1 H27E_1 109.1
Cl1B_1 C27B_1 H27E_1 109.1
Cl2B_1 C27B_1 H27F_1 109.1
Cl1B_1 C27B_1 H27F_1 109.1
H27E_1 C27B_1 H27F_1 107.8

loop_
_geom_bond_atom_site_label_1
_geom_bond_atom_site_label_2
_geom_bond_distance
Ni1 N1 2.012(3)
Ni1 N2 2.012(3)
Ni1 Br1 2.3360(6)
Ni1 Br2 2.3690(6)
N1 C9 1.330(5)
N1 C13 1.359(4)
N2 C14 1.269(5)
N2 C15 1.442(4)
C1 C2 1.399(5)
C1 C6 1.416(5)
C1 C9 1.483(5)
C2 C3 1.398(6)
C2 C7 1.505(6)
C3 C4 1.386(7)
C3 H3 0.9500
C4 C5 1.384(7)
C4 H4 0.9500
C5 C6 1.387(6)
C5 H5 0.9500
C6 C8 1.503(6)
C7 H7A 0.9800
C7 H7B 0.9800
C7 H7C 0.9800
C8 H8A 0.9800
C8 H8B 0.9800
C8 H8C 0.9800
C9 C10 1.413(5)
C10 C11 1.383(5)
C10 H10 0.9500
C11 C12 1.395(5)
C11 H11 0.9500
C12 C13 1.382(5)
C12 H12 0.9500
C13 C14 1.467(5)
C14 H14 0.9500
C15 C20 1.397(5)
C15 C16 1.402(5)
C16 C17 1.386(5)
C16 C21 1.519(5)
C17 C18 1.391(6)
C17 H17 0.9500
C18 C19 1.365(6)
C18 H18 0.9500
C19 C20 1.396(5)
C19 H19 0.9500
C20 C24 1.520(6)
C21 C23 1.525(6)
C21 C22 1.537(6)
C21 H21 1.0000
C22 H22A 0.9800
C22 H22B 0.9800
C22 H22C 0.9800
C23 H23A 0.9800
C23 H23B 0.9800
C23 H23C 0.9800
C24 C26 1.517(6)
C24 C25 1.537(6)
C24 H24 1.0000
C25 H25A 0.9800
C25 H25B 0.9800
C25 H25C 0.9800
C26 H26A 0.9800
C26 H26B 0.9800
C26 H26C 0.9800
C27_1 Cl2_1 1.7602
C27_1 Cl1_1 1.7603
C27_1 H27A_1 0.9900
C27_1 H27B_1 0.9900
C27A_1 Cl2A_1 1.7662
C27A_1 Cl1A_1 1.8075
C27A_1 H27C_1 0.9900
C27A_1 H27D_1 0.9900
C27B_1 Cl2B_1 1.7608
C27B_1 Cl1B_1 1.7609
C27B_1 H27E_1 0.9900
C27B_1 H27F_1 0.9900

loop_
_geom_torsion_atom_site_label_1
_geom_torsion_atom_site_label_2
_geom_torsion_atom_site_label_3
_geom_torsion_atom_site_label_4
_geom_torsion
C6 C1 C2 C3 0.6(5)
C9 C1 C2 C3 179.2(3)
C6 C1 C2 C7 -176.9(3)
C9 C1 C2 C7 1.6(5)
C1 C2 C3 C4 0.2(6)
C7 C2 C3 C4 177.8(4)
C2 C3 C4 C5 -0.7(6)
C3 C4 C5 C6 0.5(6)
C4 C5 C6 C1 0.3(6)
C4 C5 C6 C8 -179.3(4)
C2 C1 C6 C5 -0.8(5)
C9 C1 C6 C5 -179.4(3)
C2 C1 C6 C8 178.7(4)
C9 C1 C6 C8 0.1(5)
C13 N1 C9 C10 2.1(5)
Ni1 N1 C9 C10 -170.2(3)
C13 N1 C9 C1 -176.3(3)
Ni1 N1 C9 C1 11.4(5)
C2 C1 C9 N1 78.2(4)
C6 C1 C9 N1 -103.2(4)
C2 C1 C9 C10 -100.2(4)
C6 C1 C9 C10 78.4(4)
N1 C9 C10 C11 -0.9(5)
C1 C9 C10 C11 177.4(3)
C9 C10 C11 C12 -0.8(5)
C10 C11 C12 C13 1.2(5)
C9 N1 C13 C12 -1.7(5)
Ni1 N1 C13 C12 171.8(3)
C9 N1 C13 C14 178.4(3)
Ni1 N1 C13 C14 -8.1(4)
C11 C12 C13 N1 0.0(6)
C11 C12 C13 C14 180.0(3)
C15 N2 C14 C13 178.2(3)
Ni1 N2 C14 C13 3.8(4)
N1 C13 C14 N2 3.0(5)
C12 C13 C14 N2 -176.9(3)
C14 N2 C15 C20 -75.6(4)
Ni1 N2 C15 C20 98.2(3)
C14 N2 C15 C16 108.2(4)
Ni1 N2 C15 C16 -78.1(4)
C20 C15 C16 C17 -2.3(5)
N2 C15 C16 C17 173.9(3)
C20 C15 C16 C21 172.0(3)
N2 C15 C16 C21 -11.9(5)
C15 C16 C17 C18 0.9(5)
C21 C16 C17 C18 -173.2(4)
C16 C17 C18 C19 0.9(6)
C17 C18 C19 C20 -1.4(6)
C16 C15 C20 C19 1.7(5)
N2 C15 C20 C19 -174.3(3)
C16 C15 C20 C24 -174.9(3)
N2 C15 C20 C24 9.1(5)
C18 C19 C20 C15 0.2(6)
C18 C19 C20 C24 176.8(4)
C17 C16 C21 C23 -34.3(5)
C15 C16 C21 C23 151.7(3)
C17 C16 C21 C22 90.5(4)
C15 C16 C21 C22 -83.5(4)
C15 C20 C24 C26 -139.9(4)
C19 C20 C24 C26 43.6(5)
C15 C20 C24 C25 96.3(4)
C19 C20 C24 C25 -80.2(5)
